data_7231200
loop_
_publ_author_name
'Emami, Marzieh'
'\'Slepokura, Katarzyna Anna'
'Trzebiatowska, Monika'
'Noshiranzadeh, Nader'
'Kinzhybalo, Vasyl'

_publ_section_title
;
 Oxyanion clusters with antielectrostatic hydrogen bonding (AEHB) in
 tetraalkylammonium hypodiphosphates
;
_journal_issue 35
_journal_name_full CrystEngComm
_journal_page_first 5209
_journal_paper_doi 10.1039/C8CE00880A
_journal_volume 20
_journal_year 2018
_chemical_formula_moiety '[(C16 H36 N), (H3 O6 P2)], 0.25(H4 O6 P2)'
_chemical_formula_sum 'C16 H40 N O7.5 P2.5'
_chemical_formula_weight 443.91
_space_group_crystal_system monoclinic
_space_group_IT_number 14
_space_group_name_Hall '-P 2ybc'
_space_group_name_H-M_alt 'P 1 21/c 1'
_symmetry_space_group_name_Hall '-P 2ybc'
_symmetry_space_group_name_H-M 'P 1 21/c 1'
_atom_sites_solution_hydrogens mixed
_atom_sites_solution_primary direct
_atom_sites_solution_secondary difmap
_audit_creation_method SHELXL-2014/7
_audit_update_record
;
2018-05-04 deposited with the CCDC.
2018-07-19 downloaded from the CCDC.
;
_cell_angle_alpha 90
_cell_angle_beta 108.06(3)
_cell_angle_gamma 90
_cell_formula_units_Z 8
_cell_length_a 20.084(6)
_cell_length_b 14.699(4)
_cell_length_c 16.117(5)
_cell_measurement_reflns_used 10855
_cell_measurement_temperature 100(2)
_cell_measurement_theta_max 29.34
_cell_measurement_theta_min 2.74
_cell_volume 4524(2)
_computing_cell_refinement 'CrysAlisPro 1.171.38.43 (Rigaku OD, 2015)'
_computing_data_collection 'CrysAlisPro 1.171.38.43 (Rigaku OD, 2015)'
_computing_data_reduction 'CrysAlisPro 1.171.38.43 (Rigaku OD, 2015)'
_computing_structure_refinement 'SHELXL-2014/7 (Sheldrick, 2015)'
_computing_structure_solution 'SHELXT-2014 (Sheldrick, 2015)'
_diffrn_ambient_temperature 100(2)
_diffrn_detector_area_resol_mean 10.6249
_diffrn_measured_fraction_theta_full 0.977
_diffrn_measured_fraction_theta_max 0.821
_diffrn_measurement_device 'four-circle diffractometer'
_diffrn_measurement_device_type 'Xcalibur, Atlas'
_diffrn_measurement_method 'omega scans'
_diffrn_radiation_type MoK\a
_diffrn_radiation_wavelength 0.71073
_diffrn_reflns_av_R_equivalents 0.0218
_diffrn_reflns_av_unetI/netI 0.0353
_diffrn_reflns_Laue_measured_fraction_full 0.977
_diffrn_reflns_Laue_measured_fraction_max 0.821
_diffrn_reflns_limit_h_max 23
_diffrn_reflns_limit_h_min -26
_diffrn_reflns_limit_k_max 17
_diffrn_reflns_limit_k_min -20
_diffrn_reflns_limit_l_max 20
_diffrn_reflns_limit_l_min -15
_diffrn_reflns_number 27021
_diffrn_reflns_point_group_measured_fraction_full 0.977
_diffrn_reflns_point_group_measured_fraction_max 0.821
_diffrn_reflns_theta_full 25.242
_diffrn_reflns_theta_max 29.575
_diffrn_reflns_theta_min 2.970
_diffrn_source 'fine-focus sealed X-ray tube'
_diffrn_source_type 'Enhance (Mo) X-ray Source'
_exptl_absorpt_coefficient_mu 0.265
_exptl_absorpt_correction_T_max 0.955
_exptl_absorpt_correction_T_min 0.924
_exptl_absorpt_correction_type analytical
_exptl_absorpt_process_details
;
CrysAlisPro 1.171.38.43 (Rigaku Oxford Diffraction, 2015)
Analytical numeric absorption correction using a multifaceted crystal
            model based on expressions derived by R.C. Clark & J.S. Reid.
(Clark, R. C. & Reid, J. S. (1995). Acta Cryst. A51, 887-897)
Empirical absorption correction using spherical harmonics,
 implemented in SCALE3 ABSPACK scaling algorithm.
;
_exptl_crystal_colour colourless
_exptl_crystal_density_diffrn 1.304
_exptl_crystal_description block
_exptl_crystal_F_000 1924
_exptl_crystal_size_max 0.45
_exptl_crystal_size_mid 0.28
_exptl_crystal_size_min 0.25
_refine_diff_density_max 0.529
_refine_diff_density_min -0.471
_refine_diff_density_rms 0.059
_refine_ls_extinction_method none
_refine_ls_goodness_of_fit_ref 1.039
_refine_ls_hydrogen_treatment constr
_refine_ls_matrix_type full
_refine_ls_number_parameters 535
_refine_ls_number_reflns 10423
_refine_ls_number_restraints 26
_refine_ls_restrained_S_all 1.039
_refine_ls_R_factor_all 0.0645
_refine_ls_R_factor_gt 0.0421
_refine_ls_shift/su_max 0.001
_refine_ls_shift/su_mean 0.000
_refine_ls_structure_factor_coef Fsqd
_refine_ls_weighting_details 'w=1/[\s^2^(Fo^2^)+(0.0390P)^2^+3.8284P] where P=(Fo^2^+2Fc^2^)/3'
_refine_ls_weighting_scheme calc
_refine_ls_wR_factor_gt 0.0919
_refine_ls_wR_factor_ref 0.1018
_reflns_Friedel_coverage 0.000
_reflns_number_gt 8011
_reflns_number_total 10423
_reflns_threshold_expression 'I > 2\s(I)'
_cod_data_source_file c8ce00880a2.cif
_cod_data_source_block 5_tbp2deh100a
_cod_depositor_comments 'Adding full bibliography for 7231199--7231204.cif.'
_cod_original_formula_sum 'C16 H40 N O7.50 P2.50'
_cod_database_code 7231200
_shelx_shelxl_version_number 2014/7
_shelx_space_group_comment
;
The symmetry employed for this shelxl refinement is uniquely defined
by the following loop, which should always be used as a source of
symmetry information in preference to the above space-group names.
They are only intended as comments.
;
_shelx_estimated_absorpt_t_min 0.890
_shelx_estimated_absorpt_t_max 0.937

loop_
_space_group_symop_operation_xyz
'x, y, z'
'-x, y+1/2, -z+1/2'
'-x, -y, -z'
'x, -y-1/2, z-1/2'

loop_
_atom_site_label
_atom_site_type_symbol
_atom_site_fract_x
_atom_site_fract_y
_atom_site_fract_z
_atom_site_U_iso_or_equiv
_atom_site_adp_type
_atom_site_occupancy
_atom_site_site_symmetry_order
_atom_site_calc_flag
_atom_site_refinement_flags_posn
_atom_site_refinement_flags_adp
_atom_site_refinement_flags_occupancy
_atom_site_disorder_assembly
_atom_site_disorder_group
P1A P 0.53647(3) 0.48327(4) 0.46405(3) 0.01699(16) Uani 0.963(2) 1 d D . P A 1
O1A O 0.49772(12) 0.46913(12) 0.36952(11) 0.0224(4) Uani 0.963(2) 1 d D U P A 1
O2A O 0.57544(8) 0.39658(10) 0.50612(9) 0.0233(3) Uani 0.963(2) 1 d D . P A 1
H2A H 0.6027 0.4090 0.5559 0.035 Uiso 0.963(2) 1 calc R U P A 1
O3A O 0.58680(9) 0.56562(16) 0.47536(19) 0.0245(4) Uani 0.963(2) 1 d D U P A 1
H3A H 0.6160 0.5645 0.5256 0.037 Uiso 0.963(2) 1 calc R U P A 1
P1X P 0.5140(8) 0.5450(9) 0.4540(8) 0.036(5) Uiso 0.037(2) 1 d D . P A 2
O1X O 0.497(3) 0.491(3) 0.372(2) 0.022(2) Uiso 0.037(2) 1 d D U P A 2
O2X O 0.466(2) 0.629(2) 0.443(3) 0.060(16) Uiso 0.037(2) 1 d D . P A 2
H2X H 0.4249 0.6144 0.4163 0.089 Uiso 0.037(2) 1 calc R U P A 2
O3X O 0.5926(10) 0.571(3) 0.485(5) 0.023(2) Uiso 0.037(2) 1 d D U P A 2
H3X H 0.6070 0.5744 0.5394 0.035 Uiso 0.037(2) 1 calc R U P A 2
P1B P 0.72572(3) 0.57502(3) 0.69570(3) 0.01583(11) Uani 1 1 d . . . . .
P2B P 0.67866(3) 0.45282(3) 0.73085(3) 0.01692(11) Uani 1 1 d . . . . .
O1B O 0.67407(7) 0.61749(9) 0.61812(9) 0.0212(3) Uani 1 1 d . . . . .
O2B O 0.79379(7) 0.54690(10) 0.67735(9) 0.0198(3) Uani 1 1 d DG . . . .
H2B H 0.8286 0.5270 0.7170 0.030 Uiso 1 1 d DG U . . .
O3B O 0.74241(7) 0.64163(9) 0.77471(8) 0.0192(3) Uani 1 1 d DG . . . .
H3B H 0.7770 0.6264 0.8171 0.029 Uiso 1 1 d DG U . . .
O4B O 0.66065(7) 0.38982(9) 0.65299(9) 0.0208(3) Uani 1 1 d . . . . .
O5B O 0.72803(7) 0.41235(9) 0.81321(9) 0.0212(3) Uani 1 1 d . . . . .
O6B O 0.61232(7) 0.48843(10) 0.75189(9) 0.0207(3) Uani 1 1 d DG . . . .
H6B H 0.5772 0.4985 0.7082 0.031 Uiso 1 1 d DG U . . .
P1C P 0.86507(3) 0.51573(4) 0.95406(3) 0.01896(11) Uani 1 1 d . . . . .
P2C P 0.90344(3) 0.42760(4) 0.86657(3) 0.02035(12) Uani 1 1 d . . . . .
O1C O 0.84519(7) 0.60527(9) 0.90932(9) 0.0229(3) Uani 1 1 d . . . . .
O2C O 0.91969(8) 0.51783(10) 1.04433(9) 0.0274(3) Uani 1 1 d DG . . . .
H2C H 0.9535 0.5534 1.0497 0.041 Uiso 0.5 1 d DG U P B -1
O3C O 0.80179(8) 0.46334(11) 0.97010(9) 0.0282(3) Uani 1 1 d DG . . . .
H3C H 0.7710 0.4517 0.9226 0.042 Uiso 1 1 d DG U . . .
O4C O 0.90001(8) 0.48285(11) 0.78682(9) 0.0270(3) Uani 1 1 d . . . . .
O5C O 0.97495(8) 0.38855(10) 0.91541(10) 0.0269(3) Uani 1 1 d DG . . . .
H5C H 1.0059 0.4291 0.9279 0.040 Uiso 0.5 1 d DG U P C -1
O6C O 0.85384(8) 0.34223(11) 0.84499(11) 0.0318(4) Uani 1 1 d DG . . . .
H6C H 0.8117 0.3583 0.8264 0.048 Uiso 1 1 d DG U . . .
N1A N 1.01346(8) 0.76021(11) 0.84003(10) 0.0164(3) Uani 1 1 d . . . . .
C1A C 1.03770(10) 0.66490(13) 0.82617(12) 0.0188(4) Uani 1 1 d . . . . .
H1AA H 1.0686 0.6416 0.8826 0.023 Uiso 1 1 calc R U . . .
H1AB H 0.9963 0.6245 0.8072 0.023 Uiso 1 1 calc R U . . .
C2A C 1.07683(11) 0.65978(13) 0.75924(13) 0.0221(4) Uani 1 1 d . . . . .
H2AA H 1.0462 0.6825 0.7023 0.027 Uiso 1 1 calc R U . . .
H2AB H 1.1187 0.6994 0.7780 0.027 Uiso 1 1 calc R U . . .
C3A C 1.09935(11) 0.56300(14) 0.74854(13) 0.0229(4) Uani 1 1 d . . . . .
H3AA H 1.0576 0.5234 0.7287 0.027 Uiso 1 1 calc R U . . .
H3AB H 1.1295 0.5398 0.8054 0.027 Uiso 1 1 calc R U . . .
C4A C 1.13945(12) 0.56010(15) 0.68210(14) 0.0274(5) Uani 1 1 d . . . . .
H4AA H 1.1091 0.5818 0.6255 0.041 Uiso 1 1 calc R U . . .
H4AB H 1.1540 0.4975 0.6762 0.041 Uiso 1 1 calc R U . . .
H4AC H 1.1809 0.5992 0.7020 0.041 Uiso 1 1 calc R U . . .
C5A C 0.98366(10) 0.75425(13) 0.91595(12) 0.0181(4) Uani 1 1 d . . . . .
H5AA H 0.9423 0.7137 0.8991 0.022 Uiso 1 1 calc R U . . .
H5AB H 1.0192 0.7261 0.9663 0.022 Uiso 1 1 calc R U . . .
C6A C 0.96222(11) 0.84519(14) 0.94431(13) 0.0229(4) Uani 1 1 d . . . . .
H6AA H 0.9274 0.8745 0.8940 0.028 Uiso 1 1 calc R U . . .
H6AB H 1.0037 0.8855 0.9635 0.028 Uiso 1 1 calc R U . . .
C7A C 0.93094(11) 0.83406(14) 1.01855(12) 0.0216(4) Uani 1 1 d . . . . .
H7AA H 0.9621 0.7955 1.0648 0.026 Uiso 1 1 calc R U . . .
H7AB H 0.8849 0.8033 0.9966 0.026 Uiso 1 1 calc R U . . .
C8A C 0.92179(12) 0.92665(15) 1.05651(13) 0.0269(5) Uani 1 1 d . . . . .
H8AA H 0.8976 0.9680 1.0091 0.040 Uiso 1 1 calc R U . . .
H8AB H 0.9679 0.9518 1.0882 0.040 Uiso 1 1 calc R U . . .
H8AC H 0.8941 0.9196 1.0966 0.040 Uiso 1 1 calc R U . . .
C9A C 1.07410(10) 0.82701(13) 0.86033(12) 0.0180(4) Uani 1 1 d . . . . .
H9AA H 1.0557 0.8888 0.8643 0.022 Uiso 1 1 calc R U . . .
H9AB H 1.0935 0.8270 0.8109 0.022 Uiso 1 1 calc R U . . .
C10A C 1.13360(10) 0.80811(14) 0.94412(12) 0.0207(4) Uani 1 1 d . . . . .
H10A H 1.1461 0.7428 0.9471 0.025 Uiso 1 1 calc R U . . .
H10B H 1.1183 0.8229 0.9953 0.025 Uiso 1 1 calc R U . . .
C11A C 1.19743(10) 0.86564(14) 0.94603(13) 0.0238(4) Uani 1 1 d . . . . .
H11A H 1.2165 0.8444 0.8997 0.029 Uiso 1 1 calc R U . . .
H11B H 1.1828 0.9298 0.9335 0.029 Uiso 1 1 calc R U . . .
C12A C 1.25460(11) 0.86044(17) 1.03386(14) 0.0307(5) Uani 1 1 d . . . . .
H12A H 1.2964 0.8926 1.0303 0.046 Uiso 1 1 calc R U . . .
H12B H 1.2663 0.7966 1.0490 0.046 Uiso 1 1 calc R U . . .
H12C H 1.2379 0.8888 1.0788 0.046 Uiso 1 1 calc R U . . .
C13A C 0.95843(10) 0.79512(13) 0.75766(12) 0.0183(4) Uani 1 1 d . . . . .
H13A H 0.9426 0.8559 0.7703 0.022 Uiso 1 1 calc R U . . .
H13B H 0.9809 0.8030 0.7115 0.022 Uiso 1 1 calc R U . . .
C14A C 0.89452(11) 0.73465(14) 0.72238(13) 0.0241(4) Uani 1 1 d . . . . .
H14A H 0.8735 0.7221 0.7693 0.029 Uiso 1 1 calc R U . . .
H14B H 0.9088 0.6759 0.7031 0.029 Uiso 1 1 calc R U . . .
C15A C 0.83977(11) 0.78065(15) 0.64507(13) 0.0246(4) Uani 1 1 d . . . . .
H15A H 0.8642 0.8125 0.6088 0.030 Uiso 1 1 calc R U . . .
H15B H 0.8096 0.7332 0.6085 0.030 Uiso 1 1 calc R U . . .
C16A C 0.79397(12) 0.84842(16) 0.67341(15) 0.0304(5) Uani 1 1 d . . . . .
H16A H 0.7626 0.8787 0.6219 0.046 Uiso 1 1 calc R U . . .
H16B H 0.8236 0.8939 0.7121 0.046 Uiso 1 1 calc R U . . .
H16C H 0.7661 0.8164 0.7046 0.046 Uiso 1 1 calc R U . . .
N1B N 0.52268(8) 0.82729(10) 0.65390(10) 0.0166(3) Uani 1 1 d . . . . .
C1B C 0.55881(10) 0.78417(13) 0.59290(12) 0.0180(4) Uani 1 1 d . . . . .
H1BA H 0.5977 0.7455 0.6282 0.022 Uiso 1 1 calc R U . . .
H1BB H 0.5248 0.7438 0.5516 0.022 Uiso 1 1 calc R U . . .
C2B C 0.58808(11) 0.85018(13) 0.54045(13) 0.0210(4) Uani 1 1 d . . . . .
H2BA H 0.6221 0.8915 0.5806 0.025 Uiso 1 1 calc R U . . .
H2BB H 0.5496 0.8875 0.5024 0.025 Uiso 1 1 calc R U . . .
C3B C 0.62430(11) 0.79777(13) 0.48441(13) 0.0207(4) Uani 1 1 d . . . . .
H3BA H 0.6628 0.7607 0.5228 0.025 Uiso 1 1 calc R U . . .
H3BB H 0.5902 0.7558 0.4452 0.025 Uiso 1 1 calc R U . . .
C4B C 0.65396(12) 0.86119(15) 0.42978(14) 0.0271(5) Uani 1 1 d . . . . .
H4BA H 0.6893 0.9010 0.4685 0.041 Uiso 1 1 calc R U . . .
H4BB H 0.6161 0.8982 0.3919 0.041 Uiso 1 1 calc R U . . .
H4BC H 0.6756 0.8251 0.3939 0.041 Uiso 1 1 calc R U . . .
C5B C 0.50042(10) 0.74894(13) 0.70125(12) 0.0185(4) Uani 1 1 d . . . . .
H5BA H 0.5422 0.7118 0.7307 0.022 Uiso 1 1 calc R U . . .
H5BB H 0.4673 0.7098 0.6576 0.022 Uiso 1 1 calc R U . . .
C6B C 0.46597(11) 0.77863(13) 0.76881(13) 0.0209(4) Uani 1 1 d . . . . .
H6BA H 0.4255 0.8184 0.7407 0.025 Uiso 1 1 calc R U . . .
H6BB H 0.4999 0.8141 0.8153 0.025 Uiso 1 1 calc R U . . .
C7B C 0.44123(11) 0.69611(14) 0.80921(13) 0.0224(4) Uani 1 1 d . . . . .
H7BA H 0.4803 0.6521 0.8290 0.027 Uiso 1 1 calc R U . . .
H7BB H 0.4287 0.7161 0.8611 0.027 Uiso 1 1 calc R U . . .
C8B C 0.37864(13) 0.64897(17) 0.74622(14) 0.0325(5) Uani 1 1 d . . . . .
H8BA H 0.3626 0.6000 0.7766 0.049 Uiso 1 1 calc R U . . .
H8BB H 0.3921 0.6234 0.6976 0.049 Uiso 1 1 calc R U . . .
H8BC H 0.3407 0.6931 0.7237 0.049 Uiso 1 1 calc R U . . .
C9B C 0.57184(10) 0.89145(13) 0.71849(12) 0.0177(4) Uani 1 1 d . . . . .
H9BA H 0.5450 0.9228 0.7523 0.021 Uiso 1 1 calc R U . . .
H9BB H 0.5882 0.9385 0.6853 0.021 Uiso 1 1 calc R U . . .
C10B C 0.63563(11) 0.84682(14) 0.78234(13) 0.0213(4) Uani 1 1 d . . . . .
H10C H 0.6590 0.8074 0.7501 0.026 Uiso 1 1 calc R U . . .
H10D H 0.6207 0.8082 0.8237 0.026 Uiso 1 1 calc R U . . .
C11B C 0.68689(11) 0.91881(14) 0.83278(13) 0.0233(4) Uani 1 1 d . . . . .
H11C H 0.7065 0.9519 0.7922 0.028 Uiso 1 1 calc R U . . .
H11D H 0.6616 0.9633 0.8581 0.028 Uiso 1 1 calc R U . . .
C12B C 0.74647(12) 0.87702(16) 0.90560(14) 0.0317(5) Uani 1 1 d . . . . .
H12D H 0.7275 0.8477 0.9480 0.048 Uiso 1 1 calc R U . . .
H12E H 0.7795 0.9248 0.9347 0.048 Uiso 1 1 calc R U . . .
H12F H 0.7708 0.8317 0.8810 0.048 Uiso 1 1 calc R U . . .
C13B C 0.45992(10) 0.88387(13) 0.60271(12) 0.0176(4) Uani 1 1 d . . . . .
H13C H 0.4763 0.9301 0.5687 0.021 Uiso 1 1 calc R U . . .
H13D H 0.4419 0.9168 0.6449 0.021 Uiso 1 1 calc R U . . .
C14B C 0.39941(11) 0.83160(13) 0.54020(13) 0.0211(4) Uani 1 1 d . . . . .
H14C H 0.3712 0.8021 0.5733 0.025 Uiso 1 1 calc R U . . .
H14D H 0.4180 0.7834 0.5105 0.025 Uiso 1 1 calc R U . . .
C15B C 0.35339(11) 0.89647(14) 0.47256(13) 0.0223(4) Uani 1 1 d . . . . .
H15C H 0.3815 0.9230 0.4378 0.027 Uiso 1 1 calc R U . . .
H15D H 0.3381 0.9469 0.5031 0.027 Uiso 1 1 calc R U . . .
C16B C 0.28883(11) 0.85030(16) 0.41093(14) 0.0279(5) Uani 1 1 d . . . . .
H16D H 0.2581 0.8298 0.4441 0.042 Uiso 1 1 calc R U . . .
H16E H 0.3034 0.7978 0.3832 0.042 Uiso 1 1 calc R U . . .
H16F H 0.2636 0.8936 0.3659 0.042 Uiso 1 1 calc R U . . .

loop_
_atom_site_aniso_label
_atom_site_aniso_U_11
_atom_site_aniso_U_22
_atom_site_aniso_U_33
_atom_site_aniso_U_23
_atom_site_aniso_U_13
_atom_site_aniso_U_12
P1A 0.0157(3) 0.0182(3) 0.0171(3) -0.0038(2) 0.00509(19) 0.0005(2)
O1A 0.0199(8) 0.0281(11) 0.0183(7) -0.0072(7) 0.0045(6) 0.0029(9)
O2A 0.0221(8) 0.0224(8) 0.0218(7) -0.0059(6) 0.0018(6) 0.0052(6)
O3A 0.0221(8) 0.0284(9) 0.0216(10) -0.0005(7) 0.0047(7) -0.0066(7)
P1B 0.0164(3) 0.0142(2) 0.0160(2) 0.00174(18) 0.00376(18) -0.00036(19)
P2B 0.0175(3) 0.0146(2) 0.0184(2) 0.00167(19) 0.00523(19) -0.00151(19)
O1B 0.0213(7) 0.0173(7) 0.0211(7) 0.0045(5) 0.0012(5) -0.0005(6)
O2B 0.0169(7) 0.0232(7) 0.0196(7) 0.0026(6) 0.0057(5) 0.0014(6)
O3B 0.0197(8) 0.0181(7) 0.0183(7) -0.0014(5) 0.0036(5) -0.0006(6)
O4B 0.0225(8) 0.0164(7) 0.0224(7) -0.0020(5) 0.0054(6) -0.0010(6)
O5B 0.0214(7) 0.0195(7) 0.0210(7) 0.0047(6) 0.0042(5) -0.0010(6)
O6B 0.0180(8) 0.0247(7) 0.0200(7) 0.0009(6) 0.0069(5) -0.0007(6)
P1C 0.0209(3) 0.0201(3) 0.0154(2) 0.00121(19) 0.00503(19) -0.0004(2)
P2C 0.0197(3) 0.0204(3) 0.0198(2) 0.0000(2) 0.00432(19) 0.0034(2)
O1C 0.0257(8) 0.0196(7) 0.0199(7) -0.0006(6) 0.0018(6) 0.0025(6)
O2C 0.0320(9) 0.0280(8) 0.0173(7) 0.0034(6) 0.0005(6) -0.0023(7)
O3C 0.0287(9) 0.0352(9) 0.0235(8) -0.0013(7) 0.0120(6) -0.0087(7)
O4C 0.0237(8) 0.0391(9) 0.0189(7) 0.0054(6) 0.0078(6) 0.0111(7)
O5C 0.0208(8) 0.0263(8) 0.0307(8) 0.0064(7) 0.0036(6) 0.0055(6)
O6C 0.0232(8) 0.0236(8) 0.0453(10) -0.0079(7) 0.0058(7) 0.0015(7)
N1A 0.0190(9) 0.0146(8) 0.0170(7) 0.0001(6) 0.0074(6) 0.0003(6)
C1A 0.0230(11) 0.0132(9) 0.0204(9) 0.0004(7) 0.0069(8) 0.0014(8)
C2A 0.0282(11) 0.0179(10) 0.0225(10) -0.0010(8) 0.0111(8) 0.0014(8)
C3A 0.0288(12) 0.0197(10) 0.0214(10) -0.0010(8) 0.0096(8) 0.0029(9)
C4A 0.0321(12) 0.0270(12) 0.0251(10) -0.0024(9) 0.0118(9) 0.0051(9)
C5A 0.0199(10) 0.0192(10) 0.0169(9) 0.0023(7) 0.0082(7) -0.0004(8)
C6A 0.0267(11) 0.0201(10) 0.0255(10) 0.0023(8) 0.0131(8) 0.0026(8)
C7A 0.0236(11) 0.0243(11) 0.0181(9) 0.0014(8) 0.0084(8) 0.0032(8)
C8A 0.0319(12) 0.0290(12) 0.0216(10) -0.0001(9) 0.0108(9) 0.0059(9)
C9A 0.0202(10) 0.0140(9) 0.0211(9) 0.0002(7) 0.0083(8) -0.0018(8)
C10A 0.0212(11) 0.0218(10) 0.0197(9) 0.0002(8) 0.0070(8) 0.0001(8)
C11A 0.0205(11) 0.0236(11) 0.0285(11) -0.0016(9) 0.0092(8) -0.0010(8)
C12A 0.0227(12) 0.0356(13) 0.0329(12) -0.0098(10) 0.0071(9) -0.0030(10)
C13A 0.0219(10) 0.0173(10) 0.0156(9) 0.0026(7) 0.0056(7) 0.0018(8)
C14A 0.0263(12) 0.0205(10) 0.0231(10) -0.0007(8) 0.0039(8) -0.0035(9)
C15A 0.0249(11) 0.0278(11) 0.0189(9) -0.0024(8) 0.0036(8) 0.0000(9)
C16A 0.0255(12) 0.0297(12) 0.0348(12) -0.0036(10) 0.0077(9) -0.0005(9)
N1B 0.0200(9) 0.0134(8) 0.0182(8) 0.0000(6) 0.0085(6) 0.0008(6)
C1B 0.0208(10) 0.0156(9) 0.0199(9) -0.0018(7) 0.0098(8) 0.0007(8)
C2B 0.0270(11) 0.0172(10) 0.0229(10) 0.0013(8) 0.0134(8) 0.0016(8)
C3B 0.0271(11) 0.0180(10) 0.0204(9) 0.0001(8) 0.0121(8) 0.0004(8)
C4B 0.0387(13) 0.0227(11) 0.0272(11) -0.0014(9) 0.0210(10) -0.0018(9)
C5B 0.0226(10) 0.0136(9) 0.0217(9) 0.0025(7) 0.0103(8) -0.0012(8)
C6B 0.0244(11) 0.0194(10) 0.0216(10) -0.0016(8) 0.0111(8) -0.0025(8)
C7B 0.0246(11) 0.0245(11) 0.0202(10) 0.0035(8) 0.0098(8) -0.0013(9)
C8B 0.0382(14) 0.0353(13) 0.0276(11) -0.0051(10) 0.0156(10) -0.0141(10)
C9B 0.0204(10) 0.0159(9) 0.0176(9) -0.0004(7) 0.0069(7) -0.0014(8)
C10B 0.0224(11) 0.0193(10) 0.0222(10) 0.0018(8) 0.0068(8) 0.0005(8)
C11B 0.0224(11) 0.0231(11) 0.0237(10) -0.0001(8) 0.0059(8) -0.0016(8)
C12B 0.0262(12) 0.0338(13) 0.0286(11) 0.0037(10) -0.0010(9) -0.0043(10)
C13B 0.0195(10) 0.0143(9) 0.0201(9) 0.0009(7) 0.0077(7) 0.0023(8)
C14B 0.0241(11) 0.0179(10) 0.0215(10) -0.0004(8) 0.0072(8) -0.0009(8)
C15B 0.0242(11) 0.0184(10) 0.0235(10) -0.0005(8) 0.0061(8) 0.0016(8)
C16B 0.0234(12) 0.0313(12) 0.0274(11) 0.0014(9) 0.0053(9) 0.0013(9)

loop_
_atom_type_symbol
_atom_type_description
_atom_type_scat_dispersion_real
_atom_type_scat_dispersion_imag
_atom_type_scat_source
C C 0.0033 0.0016 'International Tables Vol C Tables 4.2.6.8 and 6.1.1.4'
H H 0.0000 0.0000 'International Tables Vol C Tables 4.2.6.8 and 6.1.1.4'
N N 0.0061 0.0033 'International Tables Vol C Tables 4.2.6.8 and 6.1.1.4'
O O 0.0106 0.0060 'International Tables Vol C Tables 4.2.6.8 and 6.1.1.4'
P P 0.1023 0.0942 'International Tables Vol C Tables 4.2.6.8 and 6.1.1.4'

loop_
_geom_angle_atom_site_label_1
_geom_angle_atom_site_label_2
_geom_angle_atom_site_label_3
_geom_angle
_geom_angle_site_symmetry_3
_geom_angle_publ_flag
O1A P1A O2A 111.53(9) . yes
O1A P1A O3A 110.04(10) . yes
O2A P1A O3A 111.76(11) . yes
O1A P1A P1A 110.40(10) 3_666 yes
O2A P1A P1A 106.59(7) 3_666 yes
O3A P1A P1A 106.34(11) 3_666 yes
P1A O2A H2A 109.5 . ?
P1A O3A H3A 109.5 . ?
O1X P1X O2X 111.5(3) . ?
O1X P1X O3X 110.0(3) . ?
O2X P1X O3X 111.8(3) . ?
O1X P1X P1X 104(3) 3_666 ?
O2X P1X P1X 106(2) 3_666 ?
O3X P1X P1X 113(3) 3_666 ?
P1X O2X H2X 109.5 . ?
P1X O3X H3X 109.5 . ?
O1B P1B O2B 112.28(8) . yes
O1B P1B O3B 109.85(8) . yes
O2B P1B O3B 110.26(8) . yes
O1B P1B P2B 108.49(6) . yes
O2B P1B P2B 108.05(6) . yes
O3B P1B P2B 107.78(6) . yes
O4B P2B O5B 114.29(8) . yes
O4B P2B O6B 112.62(8) . yes
O5B P2B O6B 108.21(8) . yes
O4B P2B P1B 107.46(6) . yes
O5B P2B P1B 109.43(6) . yes
O6B P2B P1B 104.32(6) . yes
P1B O2B H2B 121.8 . ?
P1B O3B H3B 114.3 . ?
P2B O6B H6B 115.3 . ?
O1C P1C O2C 116.59(9) . yes
O1C P1C O3C 113.67(9) . yes
O2C P1C O3C 103.38(9) . yes
O1C P1C P2C 107.50(6) . yes
O2C P1C P2C 109.18(7) . yes
O3C P1C P2C 105.99(7) . yes
O4C P2C O5C 115.60(9) . yes
O4C P2C O6C 112.57(9) . yes
O5C P2C O6C 104.19(9) . yes
O4C P2C P1C 107.14(7) . yes
O5C P2C P1C 110.46(7) . yes
O6C P2C P1C 106.57(7) . yes
P1C O2C H2C 115.5 . ?
P1C O3C H3C 110.7 . ?
P2C O5C H5C 111.5 . ?
P2C O6C H6C 110.7 . ?
C9A N1A C5A 110.65(14) . ?
C9A N1A C1A 110.79(14) . ?
C5A N1A C1A 106.76(14) . ?
C9A N1A C13A 106.59(14) . ?
C5A N1A C13A 111.03(14) . ?
C1A N1A C13A 111.07(14) . ?
C2A C1A N1A 114.12(15) . ?
C2A C1A H1AA 108.7 . ?
N1A C1A H1AA 108.7 . ?
C2A C1A H1AB 108.7 . ?
N1A C1A H1AB 108.7 . ?
H1AA C1A H1AB 107.6 . ?
C3A C2A C1A 111.38(16) . ?
C3A C2A H2AA 109.4 . ?
C1A C2A H2AA 109.4 . ?
C3A C2A H2AB 109.4 . ?
C1A C2A H2AB 109.4 . ?
H2AA C2A H2AB 108.0 . ?
C2A C3A C4A 110.25(17) . ?
C2A C3A H3AA 109.6 . ?
C4A C3A H3AA 109.6 . ?
C2A C3A H3AB 109.6 . ?
C4A C3A H3AB 109.6 . ?
H3AA C3A H3AB 108.1 . ?
C3A C4A H4AA 109.5 . ?
C3A C4A H4AB 109.5 . ?
H4AA C4A H4AB 109.5 . ?
C3A C4A H4AC 109.5 . ?
H4AA C4A H4AC 109.5 . ?
H4AB C4A H4AC 109.5 . ?
C6A C5A N1A 114.24(15) . ?
C6A C5A H5AA 108.7 . ?
N1A C5A H5AA 108.7 . ?
C6A C5A H5AB 108.7 . ?
N1A C5A H5AB 108.7 . ?
H5AA C5A H5AB 107.6 . ?
C5A C6A C7A 111.52(16) . ?
C5A C6A H6AA 109.3 . ?
C7A C6A H6AA 109.3 . ?
C5A C6A H6AB 109.3 . ?
C7A C6A H6AB 109.3 . ?
H6AA C6A H6AB 108.0 . ?
C6A C7A C8A 110.45(17) . ?
C6A C7A H7AA 109.6 . ?
C8A C7A H7AA 109.6 . ?
C6A C7A H7AB 109.6 . ?
C8A C7A H7AB 109.6 . ?
H7AA C7A H7AB 108.1 . ?
C7A C8A H8AA 109.5 . ?
C7A C8A H8AB 109.5 . ?
H8AA C8A H8AB 109.5 . ?
C7A C8A H8AC 109.5 . ?
H8AA C8A H8AC 109.5 . ?
H8AB C8A H8AC 109.5 . ?
N1A C9A C10A 115.38(15) . ?
N1A C9A H9AA 108.4 . ?
C10A C9A H9AA 108.4 . ?
N1A C9A H9AB 108.4 . ?
C10A C9A H9AB 108.4 . ?
H9AA C9A H9AB 107.5 . ?
C9A C10A C11A 109.82(16) . ?
C9A C10A H10A 109.7 . ?
C11A C10A H10A 109.7 . ?
C9A C10A H10B 109.7 . ?
C11A C10A H10B 109.7 . ?
H10A C10A H10B 108.2 . ?
C12A C11A C10A 112.15(18) . ?
C12A C11A H11A 109.2 . ?
C10A C11A H11A 109.2 . ?
C12A C11A H11B 109.2 . ?
C10A C11A H11B 109.2 . ?
H11A C11A H11B 107.9 . ?
C11A C12A H12A 109.5 . ?
C11A C12A H12B 109.5 . ?
H12A C12A H12B 109.5 . ?
C11A C12A H12C 109.5 . ?
H12A C12A H12C 109.5 . ?
H12B C12A H12C 109.5 . ?
C14A C13A N1A 115.34(16) . ?
C14A C13A H13A 108.4 . ?
N1A C13A H13A 108.4 . ?
C14A C13A H13B 108.4 . ?
N1A C13A H13B 108.4 . ?
H13A C13A H13B 107.5 . ?
C13A C14A C15A 110.76(17) . ?
C13A C14A H14A 109.5 . ?
C15A C14A H14A 109.5 . ?
C13A C14A H14B 109.5 . ?
C15A C14A H14B 109.5 . ?
H14A C14A H14B 108.1 . ?
C16A C15A C14A 113.07(17) . ?
C16A C15A H15A 109.0 . ?
C14A C15A H15A 109.0 . ?
C16A C15A H15B 109.0 . ?
C14A C15A H15B 109.0 . ?
H15A C15A H15B 107.8 . ?
C15A C16A H16A 109.5 . ?
C15A C16A H16B 109.5 . ?
H16A C16A H16B 109.5 . ?
C15A C16A H16C 109.5 . ?
H16A C16A H16C 109.5 . ?
H16B C16A H16C 109.5 . ?
C9B N1B C13B 106.57(14) . ?
C9B N1B C5B 110.80(14) . ?
C13B N1B C5B 111.24(14) . ?
C9B N1B C1B 111.13(14) . ?
C13B N1B C1B 110.89(14) . ?
C5B N1B C1B 106.28(14) . ?
C2B C1B N1B 115.83(15) . ?
C2B C1B H1BA 108.3 . ?
N1B C1B H1BA 108.3 . ?
C2B C1B H1BB 108.3 . ?
N1B C1B H1BB 108.3 . ?
H1BA C1B H1BB 107.4 . ?
C1B C2B C3B 110.08(16) . ?
C1B C2B H2BA 109.6 . ?
C3B C2B H2BA 109.6 . ?
C1B C2B H2BB 109.6 . ?
C3B C2B H2BB 109.6 . ?
H2BA C2B H2BB 108.2 . ?
C4B C3B C2B 112.03(17) . ?
C4B C3B H3BA 109.2 . ?
C2B C3B H3BA 109.2 . ?
C4B C3B H3BB 109.2 . ?
C2B C3B H3BB 109.2 . ?
H3BA C3B H3BB 107.9 . ?
C3B C4B H4BA 109.5 . ?
C3B C4B H4BB 109.5 . ?
H4BA C4B H4BB 109.5 . ?
C3B C4B H4BC 109.5 . ?
H4BA C4B H4BC 109.5 . ?
H4BB C4B H4BC 109.5 . ?
N1B C5B C6B 114.22(15) . ?
N1B C5B H5BA 108.7 . ?
C6B C5B H5BA 108.7 . ?
N1B C5B H5BB 108.7 . ?
C6B C5B H5BB 108.7 . ?
H5BA C5B H5BB 107.6 . ?
C5B C6B C7B 110.86(16) . ?
C5B C6B H6BA 109.5 . ?
C7B C6B H6BA 109.5 . ?
C5B C6B H6BB 109.5 . ?
C7B C6B H6BB 109.5 . ?
H6BA C6B H6BB 108.1 . ?
C8B C7B C6B 112.86(17) . ?
C8B C7B H7BA 109.0 . ?
C6B C7B H7BA 109.0 . ?
C8B C7B H7BB 109.0 . ?
C6B C7B H7BB 109.0 . ?
H7BA C7B H7BB 107.8 . ?
C7B C8B H8BA 109.5 . ?
C7B C8B H8BB 109.5 . ?
H8BA C8B H8BB 109.5 . ?
C7B C8B H8BC 109.5 . ?
H8BA C8B H8BC 109.5 . ?
H8BB C8B H8BC 109.5 . ?
N1B C9B C10B 115.33(15) . ?
N1B C9B H9BA 108.4 . ?
C10B C9B H9BA 108.4 . ?
N1B C9B H9BB 108.4 . ?
C10B C9B H9BB 108.4 . ?
H9BA C9B H9BB 107.5 . ?
C9B C10B C11B 110.46(16) . ?
C9B C10B H10C 109.6 . ?
C11B C10B H10C 109.6 . ?
C9B C10B H10D 109.6 . ?
C11B C10B H10D 109.6 . ?
H10C C10B H10D 108.1 . ?
C12B C11B C10B 111.77(17) . ?
C12B C11B H11C 109.3 . ?
C10B C11B H11C 109.3 . ?
C12B C11B H11D 109.3 . ?
C10B C11B H11D 109.3 . ?
H11C C11B H11D 107.9 . ?
C11B C12B H12D 109.5 . ?
C11B C12B H12E 109.5 . ?
H12D C12B H12E 109.5 . ?
C11B C12B H12F 109.5 . ?
H12D C12B H12F 109.5 . ?
H12E C12B H12F 109.5 . ?
N1B C13B C14B 116.06(15) . ?
N1B C13B H13C 108.3 . ?
C14B C13B H13C 108.3 . ?
N1B C13B H13D 108.3 . ?
C14B C13B H13D 108.3 . ?
H13C C13B H13D 107.4 . ?
C13B C14B C15B 109.84(16) . ?
C13B C14B H14C 109.7 . ?
C15B C14B H14C 109.7 . ?
C13B C14B H14D 109.7 . ?
C15B C14B H14D 109.7 . ?
H14C C14B H14D 108.2 . ?
C14B C15B C16B 113.04(17) . ?
C14B C15B H15C 109.0 . ?
C16B C15B H15C 109.0 . ?
C14B C15B H15D 109.0 . ?
C16B C15B H15D 109.0 . ?
H15C C15B H15D 107.8 . ?
C15B C16B H16D 109.5 . ?
C15B C16B H16E 109.5 . ?
H16D C16B H16E 109.5 . ?
C15B C16B H16F 109.5 . ?
H16D C16B H16F 109.5 . ?
H16E C16B H16F 109.5 . ?

loop_
_geom_bond_atom_site_label_1
_geom_bond_atom_site_label_2
_geom_bond_distance
_geom_bond_site_symmetry_2
_geom_bond_publ_flag
P1A O1A 1.4950(17) . yes
P1A O2A 1.5385(15) . yes
P1A O3A 1.551(2) . yes
P1A P1A 2.1872(12) 3_666 yes
O2A H2A 0.8400 . ?
O3A H3A 0.8400 . ?
P1X O1X 1.495(3) . ?
P1X O2X 1.538(3) . ?
P1X O3X 1.551(3) . ?
P1X P1X 2.187(2) 3_666 ?
O2X H2X 0.8400 . ?
O3X H3X 0.8400 . ?
P1B O1B 1.4916(14) . yes
P1B O2B 1.5420(15) . yes
P1B O3B 1.5582(14) . yes
P1B P2B 2.1847(8) . yes
P2B O4B 1.5106(14) . yes
P2B O5B 1.5109(15) . yes
P2B O6B 1.5635(15) . yes
O2B H2B 0.8399 . ?
O3B H3B 0.8399 . ?
O6B H6B 0.8400 . ?
P1C O1C 1.4943(15) . yes
P1C O2C 1.5269(16) . yes
P1C O3C 1.5745(16) . yes
P1C P2C 2.2211(9) . yes
P2C O4C 1.5039(15) . yes
P2C O5C 1.5202(16) . yes
P2C O6C 1.5726(17) . yes
O2C H2C 0.8398 . ?
O3C H3C 0.8398 . ?
O5C H5C 0.8398 . ?
O6C H6C 0.8397 . ?
N1A C9A 1.519(2) . ?
N1A C5A 1.522(2) . ?
N1A C1A 1.522(2) . ?
N1A C13A 1.529(2) . ?
C1A C2A 1.521(3) . ?
C1A H1AA 0.9900 . ?
C1A H1AB 0.9900 . ?
C2A C3A 1.519(3) . ?
C2A H2AA 0.9900 . ?
C2A H2AB 0.9900 . ?
C3A C4A 1.527(3) . ?
C3A H3AA 0.9900 . ?
C3A H3AB 0.9900 . ?
C4A H4AA 0.9800 . ?
C4A H4AB 0.9800 . ?
C4A H4AC 0.9800 . ?
C5A C6A 1.518(3) . ?
C5A H5AA 0.9900 . ?
C5A H5AB 0.9900 . ?
C6A C7A 1.523(3) . ?
C6A H6AA 0.9900 . ?
C6A H6AB 0.9900 . ?
C7A C8A 1.526(3) . ?
C7A H7AA 0.9900 . ?
C7A H7AB 0.9900 . ?
C8A H8AA 0.9800 . ?
C8A H8AB 0.9800 . ?
C8A H8AC 0.9800 . ?
C9A C10A 1.526(3) . ?
C9A H9AA 0.9900 . ?
C9A H9AB 0.9900 . ?
C10A C11A 1.528(3) . ?
C10A H10A 0.9900 . ?
C10A H10B 0.9900 . ?
C11A C12A 1.523(3) . ?
C11A H11A 0.9900 . ?
C11A H11B 0.9900 . ?
C12A H12A 0.9800 . ?
C12A H12B 0.9800 . ?
C12A H12C 0.9800 . ?
C13A C14A 1.519(3) . ?
C13A H13A 0.9900 . ?
C13A H13B 0.9900 . ?
C14A C15A 1.539(3) . ?
C14A H14A 0.9900 . ?
C14A H14B 0.9900 . ?
C15A C16A 1.519(3) . ?
C15A H15A 0.9900 . ?
C15A H15B 0.9900 . ?
C16A H16A 0.9800 . ?
C16A H16B 0.9800 . ?
C16A H16C 0.9800 . ?
N1B C9B 1.520(2) . ?
N1B C13B 1.522(2) . ?
N1B C5B 1.523(2) . ?
N1B C1B 1.529(2) . ?
C1B C2B 1.520(3) . ?
C1B H1BA 0.9900 . ?
C1B H1BB 0.9900 . ?
C2B C3B 1.532(3) . ?
C2B H2BA 0.9900 . ?
C2B H2BB 0.9900 . ?
C3B C4B 1.525(3) . ?
C3B H3BA 0.9900 . ?
C3B H3BB 0.9900 . ?
C4B H4BA 0.9800 . ?
C4B H4BB 0.9800 . ?
C4B H4BC 0.9800 . ?
C5B C6B 1.524(3) . ?
C5B H5BA 0.9900 . ?
C5B H5BB 0.9900 . ?
C6B C7B 1.531(3) . ?
C6B H6BA 0.9900 . ?
C6B H6BB 0.9900 . ?
C7B C8B 1.516(3) . ?
C7B H7BA 0.9900 . ?
C7B H7BB 0.9900 . ?
C8B H8BA 0.9800 . ?
C8B H8BB 0.9800 . ?
C8B H8BC 0.9800 . ?
C9B C10B 1.521(3) . ?
C9B H9BA 0.9900 . ?
C9B H9BB 0.9900 . ?
C10B C11B 1.524(3) . ?
C10B H10C 0.9900 . ?
C10B H10D 0.9900 . ?
C11B C12B 1.522(3) . ?
C11B H11C 0.9900 . ?
C11B H11D 0.9900 . ?
C12B H12D 0.9800 . ?
C12B H12E 0.9800 . ?
C12B H12F 0.9800 . ?
C13B C14B 1.524(3) . ?
C13B H13C 0.9900 . ?
C13B H13D 0.9900 . ?
C14B C15B 1.526(3) . ?
C14B H14C 0.9900 . ?
C14B H14D 0.9900 . ?
C15B C16B 1.526(3) . ?
C15B H15C 0.9900 . ?
C15B H15D 0.9900 . ?
C16B H16D 0.9800 . ?
C16B H16E 0.9800 . ?
C16B H16F 0.9800 . ?

loop_
_geom_hbond_atom_site_label_D
_geom_hbond_atom_site_label_H
_geom_hbond_atom_site_label_A
_geom_hbond_distance_DH
_geom_hbond_distance_HA
_geom_hbond_distance_DA
_geom_hbond_angle_DHA
_geom_hbond_site_symmetry_A
O2A H2A O4B 0.84 1.66 2.456(2) 157.4 .
O3A H3A O1B 0.84 1.76 2.539(3) 152.6 .
O2X H2X O4B 0.84 1.74 2.56(4) 165.1 3_666
O3X H3X O1B 0.84 1.66 2.36(6) 139.1 .
O2B H2B O4C 0.84 1.66 2.493(2) 173.9 .
O3B H3B O1C 0.84 1.71 2.545(2) 173.7 .
O6B H6B O1A 0.84 1.70 2.534(2) 170.7 3_666
O6B H6B O1X 0.84 1.65 2.49(4) 172.6 3_666
O2C H2C O5C 0.84 1.62 2.437(2) 165.6 3_767
O3C H3C O5B 0.84 1.80 2.613(2) 162.2 .
O5C H5C O2C 0.84 1.62 2.437(2) 163.5 3_767
O6C H6C O5B 0.84 1.81 2.628(2) 164.1 .
C1A H1AA O2C 0.99 2.60 3.346(2) 132.1 3_767
C5A H5AA O1C 0.99 2.56 3.515(3) 161.4 .
C5A H5AB O5C 0.99 2.52 3.329(2) 138.8 3_767
C1B H1BA O1B 0.99 2.47 3.308(2) 142.7 .
C1B H1BB O2X 0.99 2.45 3.42(4) 165.9 .
C3B H3BA O1B 0.99 2.57 3.366(2) 136.9 .
C6B H6BB O2X 0.99 2.50 3.12(5) 120.1 4_576
C13B H13D O6B 0.99 2.49 3.474(2) 174.6 2_656

loop_
_geom_torsion_atom_site_label_1
_geom_torsion_atom_site_label_2
_geom_torsion_atom_site_label_3
_geom_torsion_atom_site_label_4
_geom_torsion
_geom_torsion_site_symmetry_3
_geom_torsion_site_symmetry_4
_geom_torsion_publ_flag
O1A P1A P1A O1A 180.000(1) 3_666 3_666 yes
O2A P1A P1A O1A 58.71(11) 3_666 3_666 yes
O3A P1A P1A O1A -60.65(12) 3_666 3_666 yes
O1A P1A P1A O2A -58.71(11) 3_666 3_666 yes
O2A P1A P1A O2A 180.000(1) 3_666 3_666 yes
O3A P1A P1A O2A 60.63(13) 3_666 3_666 yes
O1A P1A P1A O3A 60.65(12) 3_666 3_666 yes
O2A P1A P1A O3A -60.63(13) 3_666 3_666 yes
O3A P1A P1A O3A 180.000(0) 3_666 3_666 yes
O1B P1B P2B O4B 59.43(9) . . yes
O2B P1B P2B O4B -62.53(9) . . yes
O3B P1B P2B O4B 178.33(8) . . yes
O1B P1B P2B O5B -175.94(8) . . yes
O2B P1B P2B O5B 62.10(9) . . yes
O3B P1B P2B O5B -57.04(9) . . yes
O1B P1B P2B O6B -60.34(9) . . yes
O2B P1B P2B O6B 177.70(8) . . yes
O3B P1B P2B O6B 58.56(8) . . yes
O1C P1C P2C O4C 0.93(9) . . yes
O2C P1C P2C O4C -126.42(9) . . yes
O3C P1C P2C O4C 122.82(9) . . yes
O1C P1C P2C O5C 127.63(9) . . yes
O2C P1C P2C O5C 0.29(10) . . yes
O3C P1C P2C O5C -110.48(9) . . yes
O1C P1C P2C O6C -119.78(9) . . yes
O2C P1C P2C O6C 112.87(9) . . yes
O3C P1C P2C O6C 2.10(9) . . yes
C9A N1A C1A C2A -52.8(2) . . ?
C5A N1A C1A C2A -173.31(16) . . ?
C13A N1A C1A C2A 65.5(2) . . ?
N1A C1A C2A C3A -179.91(16) . . ?
C1A C2A C3A C4A -179.11(17) . . ?
C9A N1A C5A C6A 54.5(2) . . ?
C1A N1A C5A C6A 175.14(16) . . ?
C13A N1A C5A C6A -63.7(2) . . ?
N1A C5A C6A C7A 178.32(16) . . ?
C5A C6A C7A C8A 170.03(17) . . ?
C5A N1A C9A C10A 55.6(2) . . ?
C1A N1A C9A C10A -62.6(2) . . ?
C13A N1A C9A C10A 176.41(15) . . ?
N1A C9A C10A C11A 167.05(16) . . ?
C9A C10A C11A C12A 171.45(17) . . ?
C9A N1A C13A C14A 176.45(16) . . ?
C5A N1A C13A C14A -63.0(2) . . ?
C1A N1A C13A C14A 55.7(2) . . ?
N1A C13A C14A C15A 174.57(16) . . ?
C13A C14A C15A C16A -82.3(2) . . ?
C9B N1B C1B C2B -57.3(2) . . ?
C13B N1B C1B C2B 61.0(2) . . ?
C5B N1B C1B C2B -177.95(16) . . ?
N1B C1B C2B C3B 178.48(16) . . ?
C1B C2B C3B C4B 179.44(17) . . ?
C9B N1B C5B C6B 56.5(2) . . ?
C13B N1B C5B C6B -61.8(2) . . ?
C1B N1B C5B C6B 177.36(16) . . ?
N1B C5B C6B C7B 176.53(16) . . ?
C5B C6B C7B C8B -70.9(2) . . ?
C13B N1B C9B C10B 174.83(15) . . ?
C5B N1B C9B C10B 53.7(2) . . ?
C1B N1B C9B C10B -64.3(2) . . ?
N1B C9B C10B C11B 170.29(16) . . ?
C9B C10B C11B C12B 172.32(17) . . ?
C9B N1B C13B C14B -173.62(15) . . ?
C5B N1B C13B C14B -52.7(2) . . ?
C1B N1B C13B C14B 65.3(2) . . ?
N1B C13B C14B C15B -160.44(16) . . ?
C13B C14B C15B C16B -176.30(16) . . ?
